data_7057563
loop_
_publ_author_name
'Meng, Yinggao'
'Wang, Bingnan'
'Ren, Linning'
'Zhao, Qiongli'
'Yu, Wenquan'
'Chang, Junbiao'

_publ_section_title
;
 I2-Mediated transition-metal-free aromatic C--H amination for the
 synthesis of benzimidazol-2-ones and related heterocycles
;
_journal_issue 16
_journal_name_full 'New Journal of Chemistry'
_journal_page_first 13790
_journal_paper_doi 10.1039/C8NJ03166E
_journal_volume 42
_journal_year 2018
_chemical_formula_moiety 'C14 H11 Br N2 O'
_chemical_formula_sum 'C14 H11 Br N2 O'
_chemical_formula_weight 303.16
_space_group_crystal_system monoclinic
_space_group_IT_number 14
_space_group_name_Hall '-P 2ybc'
_space_group_name_H-M_alt 'P 1 21/c 1'
_symmetry_space_group_name_Hall '-P 2ybc'
_symmetry_space_group_name_H-M 'P 1 21/c 1'
_atom_sites_solution_hydrogens geom
_atom_sites_solution_primary iterative
_audit_creation_date 2017-07-29
_audit_creation_method
;
Olex2 1.2
(compiled 2017.07.20 svn.r3457 for OlexSys, GUI svn.r5370)
;
_audit_update_record
;
2018-04-08 deposited with the CCDC.
2018-07-16 downloaded from the CCDC.
;
_cell_angle_alpha 90
_cell_angle_beta 130.314(18)
_cell_angle_gamma 90
_cell_formula_units_Z 8
_cell_length_a 7.7776(8)
_cell_length_b 25.3003(11)
_cell_length_c 16.5229(19)
_cell_measurement_reflns_used 2392
_cell_measurement_temperature 293(2)
_cell_measurement_theta_max 69.0240
_cell_measurement_theta_min 3.5220
_cell_volume 2479.2(8)
_computing_cell_refinement
;
CrysAlisPro, Agilent Technologies,
Version 1.171.37.35 (release 13-08-2014 CrysAlis171 .NET)
(compiled Aug 13 2014,18:06:01)
;
_computing_data_collection
;
CrysAlisPro, Agilent Technologies,
Version 1.171.37.35 (release 13-08-2014 CrysAlis171 .NET)
(compiled Aug 13 2014,18:06:01)
;
_computing_data_reduction
;
CrysAlisPro, Agilent Technologies,
Version 1.171.37.35 (release 13-08-2014 CrysAlis171 .NET)
(compiled Aug 13 2014,18:06:01)
;
_computing_molecular_graphics 'Olex2 (Dolomanov et al., 2009)'
_computing_publication_material 'Olex2 (Dolomanov et al., 2009)'
_computing_structure_refinement 'ShelXL (Sheldrick, 2015)'
_computing_structure_solution
;
Superflip (Palatinus & Chapuis, 2007;Palatinus & van der Lee, 2008;
Palatinus et al., 2012)
;
_diffrn_ambient_temperature 293(2)
_diffrn_detector 'CCD plate'
_diffrn_detector_area_resol_mean 16.2312
_diffrn_detector_type Eos
_diffrn_measured_fraction_theta_full 1.000
_diffrn_measured_fraction_theta_max 1.000
_diffrn_measurement_details
;
#__ type_ start__ end____ width___ exp.time_
  1 omega  -88.00  -51.00   1.0000    2.0000
omega____ theta____ kappa____ phi______ frames
    -      -33.5000  -57.0000   30.0000 37

#__ type_ start__ end____ width___ exp.time_
  2 omega -101.00  -37.00   1.0000    2.0000
omega____ theta____ kappa____ phi______ frames
    -      -33.5000  -57.0000   90.0000 64

#__ type_ start__ end____ width___ exp.time_
  3 omega   47.00   72.00   1.0000    2.0000
omega____ theta____ kappa____ phi______ frames
    -       36.7015  -99.0000    0.0000 25

#__ type_ start__ end____ width___ exp.time_
  4 omega   26.00   66.00   1.0000    2.0000
omega____ theta____ kappa____ phi______ frames
    -       36.7015  -99.0000 -180.0000 40

#__ type_ start__ end____ width___ exp.time_
  5 omega   58.00  110.00   1.0000    2.0000
omega____ theta____ kappa____ phi______ frames
    -       36.7015  178.0000  120.0000 52

#__ type_ start__ end____ width___ exp.time_
  6 omega   -4.00   27.00   1.0000    2.0000
omega____ theta____ kappa____ phi______ frames
    -       36.7015  -99.0000    0.0000 31

#__ type_ start__ end____ width___ exp.time_
  7 omega   80.00  107.00   1.0000    2.0000
omega____ theta____ kappa____ phi______ frames
    -       36.7015   37.0000   30.0000 27

#__ type_ start__ end____ width___ exp.time_
  8 omega   57.00   82.00   1.0000    2.0000
omega____ theta____ kappa____ phi______ frames
    -       36.7015  178.0000 -150.0000 25

#__ type_ start__ end____ width___ exp.time_
  9 omega   66.00  107.00   1.0000    2.0000
omega____ theta____ kappa____ phi______ frames
    -       36.7015  178.0000 -120.0000 41

#__ type_ start__ end____ width___ exp.time_
 10 omega   76.00  105.00   1.0000    2.0000
omega____ theta____ kappa____ phi______ frames
    -       36.7015  178.0000  -60.0000 29

#__ type_ start__ end____ width___ exp.time_
 11 omega   32.00   59.00   1.0000    2.0000
omega____ theta____ kappa____ phi______ frames
    -       36.7015   37.0000   30.0000 27

#__ type_ start__ end____ width___ exp.time_
 12 omega  -27.00   47.00   1.0000    2.0000
omega____ theta____ kappa____ phi______ frames
    -       36.7015  -57.0000  -90.0000 74

#__ type_ start__ end____ width___ exp.time_
 13 omega   61.00  115.00   1.0000    5.0000
omega____ theta____ kappa____ phi______ frames
    -      108.0000 -111.0000 -180.0000 54

#__ type_ start__ end____ width___ exp.time_
 14 omega   88.00  176.00   1.0000    5.0000
omega____ theta____ kappa____ phi______ frames
    -      108.0000   61.0000   90.0000 88

#__ type_ start__ end____ width___ exp.time_
 15 omega  126.00  174.00   1.0000    5.0000
omega____ theta____ kappa____ phi______ frames
    -      108.0000  111.0000    0.0000 48

#__ type_ start__ end____ width___ exp.time_
 16 omega   38.00   86.00   1.0000    5.0000
omega____ theta____ kappa____ phi______ frames
    -      108.0000  -30.0000 -180.0000 48

#__ type_ start__ end____ width___ exp.time_
 17 omega   52.00  119.00   1.0000    5.0000
omega____ theta____ kappa____ phi______ frames
    -      108.0000  -61.0000   60.0000 67

#__ type_ start__ end____ width___ exp.time_
 18 omega   38.00   90.00   1.0000    5.0000
omega____ theta____ kappa____ phi______ frames
    -      108.0000  -30.0000  120.0000 52

#__ type_ start__ end____ width___ exp.time_
 19 omega   45.00   91.00   1.0000    5.0000
omega____ theta____ kappa____ phi______ frames
    -      108.0000  -30.0000  -60.0000 46

#__ type_ start__ end____ width___ exp.time_
 20 omega   44.00   88.00   1.0000    5.0000
omega____ theta____ kappa____ phi______ frames
    -      108.0000  -45.0000    0.0000 44

#__ type_ start__ end____ width___ exp.time_
 21 omega   87.00  136.00   1.0000    5.0000
omega____ theta____ kappa____ phi______ frames
    -      108.0000  -77.0000  120.0000 49

#__ type_ start__ end____ width___ exp.time_
 22 omega   89.00  148.00   1.0000    5.0000
omega____ theta____ kappa____ phi______ frames
    -      108.0000   61.0000  -30.0000 59
;
_diffrn_measurement_device 'four-circle diffractometer'
_diffrn_measurement_device_type 'Xcalibur, Eos, Gemini'
_diffrn_measurement_method '\w scans'
_diffrn_orient_matrix_UB_11 -0.0232263000
_diffrn_orient_matrix_UB_12 -0.0591127000
_diffrn_orient_matrix_UB_13 0.0138487000
_diffrn_orient_matrix_UB_21 -0.2358125000
_diffrn_orient_matrix_UB_22 -0.0007675000
_diffrn_orient_matrix_UB_23 -0.1109756000
_diffrn_orient_matrix_UB_31 0.1066975000
_diffrn_orient_matrix_UB_32 -0.0145798000
_diffrn_orient_matrix_UB_33 -0.0494604000
_diffrn_radiation_monochromator graphite
_diffrn_radiation_probe x-ray
_diffrn_radiation_type CuK\a
_diffrn_radiation_wavelength 1.54184
_diffrn_reflns_av_R_equivalents 0.0274
_diffrn_reflns_av_unetI/netI 0.0314
_diffrn_reflns_Laue_measured_fraction_full 1.000
_diffrn_reflns_Laue_measured_fraction_max 1.000
_diffrn_reflns_limit_h_max 9
_diffrn_reflns_limit_h_min -6
_diffrn_reflns_limit_k_max 30
_diffrn_reflns_limit_k_min -30
_diffrn_reflns_limit_l_max 17
_diffrn_reflns_limit_l_min -19
_diffrn_reflns_number 10371
_diffrn_reflns_point_group_measured_fraction_full 1.000
_diffrn_reflns_point_group_measured_fraction_max 1.000
_diffrn_reflns_theta_full 67.081
_diffrn_reflns_theta_max 67.081
_diffrn_reflns_theta_min 3.494
_diffrn_source 'Enhance (Cu) X-ray Source'
_exptl_absorpt_coefficient_mu 4.426
_exptl_absorpt_correction_T_max 1.00000
_exptl_absorpt_correction_T_min 0.70776
_exptl_absorpt_correction_type multi-scan
_exptl_absorpt_process_details
;
CrysAlisPro, Agilent Technologies,
Version 1.171.37.35 (release 13-08-2014 CrysAlis171 .NET)
(compiled Aug 13 2014,18:06:01)
Empirical absorption correction using spherical harmonics,
 implemented in SCALE3 ABSPACK scaling algorithm.
;
_exptl_crystal_colour colourless
_exptl_crystal_colour_primary colourless
_exptl_crystal_density_diffrn 1.624
_exptl_crystal_description needle
_exptl_crystal_F_000 1216
_exptl_crystal_size_max 0.21
_exptl_crystal_size_mid 0.16
_exptl_crystal_size_min 0.14
_refine_diff_density_max 2.406
_refine_diff_density_min -0.323
_refine_diff_density_rms 0.144
_refine_ls_extinction_method none
_refine_ls_goodness_of_fit_ref 1.030
_refine_ls_hydrogen_treatment constr
_refine_ls_matrix_type full
_refine_ls_number_parameters 335
_refine_ls_number_reflns 4435
_refine_ls_number_restraints 0
_refine_ls_restrained_S_all 1.030
_refine_ls_R_factor_all 0.1075
_refine_ls_R_factor_gt 0.0872
_refine_ls_shift/su_max 0.001
_refine_ls_shift/su_mean 0.000
_refine_ls_structure_factor_coef Fsqd
_refine_ls_weighting_details 'w=1/[\s^2^(Fo^2^)+(0.1682P)^2^+1.9551P] where P=(Fo^2^+2Fc^2^)/3'
_refine_ls_weighting_scheme calc
_refine_ls_wR_factor_gt 0.2419
_refine_ls_wR_factor_ref 0.2746
_reflns_Friedel_coverage 0.000
_reflns_number_gt 3046
_reflns_number_total 4435
_reflns_threshold_expression 'I > 2\s(I)'
_cod_data_source_file c8nj03166e2.cif
_cod_data_source_block 201707144a
_cod_depositor_comments 'Adding full bibliography for 7057563.cif.'
_cod_original_cell_volume 2479.1(6)
_cod_database_code 7057563
_shelx_shelxl_version_number 2014/7
_chemical_oxdiff_formula C14H10N2O5Br1
_shelx_space_group_comment
;
The symmetry employed for this shelxl refinement is uniquely defined
by the following loop, which should always be used as a source of
symmetry information in preference to the above space-group names.
They are only intended as comments.
;
_shelx_estimated_absorpt_t_max 0.576
_shelx_estimated_absorpt_t_min 0.457
_reflns_odcompleteness_completeness 99.93
_reflns_odcompleteness_iscentric 1
_reflns_odcompleteness_theta 66.97
_olex2_refinement_description
;
1. Fixed Uiso
 At 1.2 times of:
  All C(H) groups
 At 1.5 times of:
  All C(H,H,H) groups
2. Uiso/Uaniso restraints and constraints
Uanis(Br1) = Uanis(Br1A)
Uanis(Br1') = Uanis(Br)
3. Others
 Sof(Br1A)=1-FVAR(1)
 Sof(Br1)=FVAR(1)
 Sof(Br)=1-FVAR(2)
 Sof(Br1')=FVAR(2)
4.a Aromatic/amide H refined with riding coordinates:
 C1'(H1'), C2'(H2'), C4'(H4'), C5'(H5'), C10'(H10'), C11'(H11'), C12'(H12'),
 C13'(H13'), C1(H1), C2(H2), C4(H4), C5(H5), C10(H10), C11(H11), C12(H12),
 C13(H13)
4.b Idealised Me refined as rotating group:
 C14'(H14A,H14B,H14C), C14(H14D,H14E,H14F)
;
_olex2_submission_special_instructions 'No special instructions were received'

loop_
_space_group_symop_operation_xyz
'x, y, z'
'-x, y+1/2, -z+1/2'
'-x, -y, -z'
'x, -y-1/2, z-1/2'

loop_
_atom_site_label
_atom_site_type_symbol
_atom_site_fract_x
_atom_site_fract_y
_atom_site_fract_z
_atom_site_U_iso_or_equiv
_atom_site_adp_type
_atom_site_occupancy
_atom_site_site_symmetry_order
_atom_site_calc_flag
_atom_site_refinement_flags_posn
_atom_site_refinement_flags_occupancy
_atom_site_disorder_assembly
_atom_site_disorder_group
Br Br 0.836(5) 0.9219(5) 0.226(3) 0.0699(6) Uani 0.080(11) 1 d . P A 3
Br1' Br 0.9051(5) 0.92162(3) 0.2708(3) 0.0699(6) Uani 0.920(11) 1 d . P A 2
C1' C 0.9133(8) 0.7628(2) 0.3282(4) 0.0455(11) Uani 1 1 d . . . .
H1' H 0.9397 0.7422 0.3819 0.055 Uiso 1 1 calc R . . .
C2' C 0.9312(8) 0.8168(2) 0.3383(4) 0.0461(11) Uani 1 1 d . . . .
H2' H 0.9740 0.8329 0.3996 0.055 Uiso 1 1 calc R . . .
C3' C 0.8854(7) 0.8469(2) 0.2575(4) 0.0446(11) Uani 1 1 d . . . .
C4' C 0.8297(8) 0.8233(2) 0.1672(4) 0.0449(11) Uani 1 1 d . . . .
H4' H 0.8022 0.8441 0.1135 0.054 Uiso 1 1 calc R . . .
C5' C 0.8157(8) 0.7698(2) 0.1578(4) 0.0446(11) Uani 1 1 d . . . .
H5' H 0.7792 0.7540 0.0976 0.053 Uiso 1 1 calc R . . .
C6' C 0.8553(8) 0.7387(2) 0.2372(4) 0.0415(11) Uani 1 1 d . . . .
C7' C 0.6345(9) 0.6582(2) 0.1288(4) 0.0491(12) Uani 1 1 d . . . .
C8' C 0.9738(9) 0.6447(2) 0.2957(4) 0.0514(12) Uani 1 1 d . . . .
C9' C 0.8767(8) 0.5954(2) 0.2490(4) 0.0465(12) Uani 1 1 d . . . .
C10' C 0.9787(14) 0.5488(3) 0.2975(6) 0.0748(18) Uani 1 1 d . . . .
H10' H 0.9133 0.5163 0.2655 0.090 Uiso 1 1 calc R . . .
C11' C 1.1972(12) 0.5532(3) 0.4030(6) 0.0721(19) Uani 1 1 d . . . .
H11' H 1.2751 0.5226 0.4405 0.087 Uiso 1 1 calc R . . .
C12' C 1.2882(12) 0.5996(3) 0.4470(5) 0.0727(18) Uani 1 1 d . . . .
H12' H 1.4284 0.6004 0.5149 0.087 Uiso 1 1 calc R . . .
C13' C 1.1813(9) 0.6491(2) 0.3952(4) 0.0535(13) Uani 1 1 d . . . .
H13' H 1.2476 0.6816 0.4267 0.064 Uiso 1 1 calc R . . .
C14' C 0.5181(13) 0.5659(3) 0.0725(6) 0.081(2) Uani 1 1 d . . . .
H14A H 0.5856 0.5478 0.0481 0.121 Uiso 1 1 calc GR . . .
H14B H 0.3795 0.5821 0.0133 0.121 Uiso 1 1 calc GR . . .
H14C H 0.4879 0.5410 0.1059 0.121 Uiso 1 1 calc GR . . .
N1' N 0.8273(7) 0.6828(2) 0.2222(3) 0.0501(10) Uani 1 1 d . . . .
N2' N 0.6694(9) 0.6058(2) 0.1476(4) 0.0628(13) Uani 1 1 d . . . .
O1' O 0.4762(7) 0.68066(19) 0.0495(3) 0.0751(13) Uani 1 1 d . . . .
Br1 Br 0.3317(2) 0.92459(3) 0.22066(13) 0.0717(4) Uani 0.881(3) 1 d . P B 1
Br1A Br 0.4221(18) 0.9243(3) 0.2829(11) 0.0717(4) Uani 0.119(3) 1 d . P B 2
C1 C 0.4208(8) 0.7727(2) 0.3363(4) 0.0464(11) Uani 1 1 d . . . .
H1 H 0.4528 0.7568 0.3954 0.056 Uiso 1 1 calc R . . .
C2 C 0.4078(9) 0.8262(2) 0.3269(4) 0.0532(13) Uani 1 1 d . . . .
H2 H 0.4360 0.8470 0.3808 0.064 Uiso 1 1 calc R . . .
C3 C 0.3523(8) 0.8497(2) 0.2367(4) 0.0493(12) Uani 1 1 d . . . .
C4 C 0.3124(9) 0.8198(2) 0.1568(4) 0.0476(12) Uani 1 1 d . . . .
H4 H 0.2745 0.8360 0.0965 0.057 Uiso 1 1 calc R . . .
C5 C 0.3292(8) 0.7657(2) 0.1668(4) 0.0453(11) Uani 1 1 d . . . .
H5 H 0.3026 0.7451 0.1131 0.054 Uiso 1 1 calc R . . .
C6 C 0.3860(7) 0.7417(2) 0.2571(3) 0.0378(10) Uani 1 1 d . . . .
C7 C 0.6038(10) 0.6615(2) 0.3644(4) 0.0552(13) Uani 1 1 d . . . .
C8 C 0.2649(9) 0.6477(2) 0.1972(4) 0.0511(12) Uani 1 1 d . . . .
C9 C 0.3657(9) 0.5987(3) 0.2457(4) 0.0493(13) Uani 1 1 d . . . .
C10 C 0.2656(13) 0.5520(3) 0.1961(6) 0.0736(18) Uani 1 1 d . . . .
H10 H 0.3330 0.5195 0.2273 0.088 Uiso 1 1 calc R . . .
C11 C 0.0475(12) 0.5563(3) 0.0916(6) 0.0694(17) Uani 1 1 d . . . .
H11 H -0.0300 0.5256 0.0545 0.083 Uiso 1 1 calc R . . .
C12 C -0.0456(11) 0.6025(3) 0.0470(5) 0.0714(17) Uani 1 1 d . . . .
H12 H -0.1860 0.6031 -0.0208 0.086 Uiso 1 1 calc R . . .
C13 C 0.0605(10) 0.6518(3) 0.0987(4) 0.0564(14) Uani 1 1 d . . . .
H13 H -0.0059 0.6843 0.0670 0.068 Uiso 1 1 calc R . . .
C14 C 0.7271(13) 0.5690(3) 0.4233(6) 0.081(2) Uani 1 1 d . . . .
H14D H 0.6608 0.5513 0.4486 0.122 Uiso 1 1 calc GR . . .
H14E H 0.8659 0.5854 0.4818 0.122 Uiso 1 1 calc GR . . .
H14F H 0.7567 0.5438 0.3901 0.122 Uiso 1 1 calc GR . . .
N1 N 0.4103(7) 0.6858(2) 0.2700(3) 0.0503(11) Uani 1 1 d . . . .
N2 N 0.5732(8) 0.6090(2) 0.3467(4) 0.0624(13) Uani 1 1 d . . . .
O1 O 0.7636(7) 0.6842(2) 0.4441(3) 0.0737(13) Uani 1 1 d . . . .

loop_
_atom_site_aniso_label
_atom_site_aniso_U_11
_atom_site_aniso_U_22
_atom_site_aniso_U_33
_atom_site_aniso_U_23
_atom_site_aniso_U_13
_atom_site_aniso_U_12
Br 0.0775(11) 0.0408(5) 0.1013(17) -0.0020(5) 0.0623(13) -0.0014(4)
Br1' 0.0775(11) 0.0408(5) 0.1013(17) -0.0020(5) 0.0623(13) -0.0014(4)
C1' 0.045(3) 0.056(3) 0.038(2) 0.002(2) 0.028(2) -0.002(2)
C2' 0.049(3) 0.048(3) 0.041(2) -0.008(2) 0.030(2) -0.004(2)
C3' 0.038(2) 0.040(3) 0.056(3) 0.0015(19) 0.031(2) 0.0038(18)
C4' 0.042(3) 0.055(3) 0.045(3) 0.009(2) 0.031(2) 0.011(2)
C5' 0.043(2) 0.059(3) 0.036(2) -0.001(2) 0.027(2) 0.003(2)
C6' 0.039(2) 0.043(3) 0.050(3) -0.0035(19) 0.032(2) 0.0004(18)
C7' 0.049(3) 0.060(3) 0.041(3) -0.010(2) 0.030(2) 0.001(2)
C8' 0.052(3) 0.063(3) 0.047(3) 0.002(2) 0.036(2) 0.003(2)
C9' 0.053(3) 0.050(3) 0.057(3) -0.002(2) 0.045(3) -0.003(2)
C10' 0.101(5) 0.062(4) 0.096(5) -0.004(4) 0.079(5) -0.003(4)
C11' 0.079(4) 0.068(4) 0.094(5) 0.033(4) 0.067(4) 0.025(3)
C12' 0.070(4) 0.094(5) 0.060(4) 0.023(3) 0.044(3) 0.014(4)
C13' 0.055(3) 0.065(3) 0.048(3) 0.002(2) 0.037(3) 0.001(2)
C14' 0.083(5) 0.091(5) 0.086(5) -0.051(4) 0.062(4) -0.048(4)
N1' 0.047(2) 0.056(3) 0.045(2) -0.0063(19) 0.029(2) -0.0036(19)
N2' 0.063(3) 0.068(3) 0.053(3) -0.016(2) 0.036(2) -0.015(2)
O1' 0.053(2) 0.102(3) 0.044(2) -0.009(2) 0.019(2) -0.004(2)
Br1 0.0778(8) 0.0454(5) 0.1025(11) 0.0014(4) 0.0630(8) 0.0014(4)
Br1A 0.0778(8) 0.0454(5) 0.1025(11) 0.0014(4) 0.0630(8) 0.0014(4)
C1 0.039(2) 0.066(3) 0.032(2) -0.001(2) 0.022(2) -0.006(2)
C2 0.047(3) 0.065(3) 0.051(3) -0.021(2) 0.033(2) -0.014(2)
C3 0.043(3) 0.045(3) 0.067(3) 0.001(2) 0.039(3) -0.001(2)
C4 0.050(3) 0.055(3) 0.050(3) 0.012(2) 0.038(2) 0.010(2)
C5 0.041(2) 0.059(3) 0.035(2) 0.005(2) 0.025(2) 0.004(2)
C6 0.034(2) 0.045(3) 0.035(2) 0.0014(17) 0.0227(19) 0.0008(17)
C7 0.061(3) 0.065(3) 0.052(3) 0.011(3) 0.043(3) 0.005(3)
C8 0.055(3) 0.066(3) 0.045(3) 0.001(2) 0.038(3) 0.000(3)
C9 0.051(3) 0.057(3) 0.058(3) 0.002(2) 0.044(3) -0.004(2)
C10 0.096(5) 0.067(4) 0.086(5) 0.002(4) 0.072(4) -0.001(4)
C11 0.077(4) 0.069(4) 0.079(4) -0.024(3) 0.058(4) -0.022(3)
C12 0.065(4) 0.091(5) 0.057(3) -0.018(3) 0.039(3) -0.016(3)
C13 0.058(3) 0.072(4) 0.057(3) -0.007(3) 0.045(3) -0.002(3)
C14 0.079(4) 0.106(6) 0.081(4) 0.052(4) 0.062(4) 0.050(4)
N1 0.051(3) 0.055(3) 0.045(2) 0.0061(18) 0.031(2) 0.0048(18)
N2 0.059(3) 0.074(3) 0.054(3) 0.019(2) 0.036(2) 0.011(2)
O1 0.051(2) 0.109(4) 0.041(2) 0.011(2) 0.0202(19) 0.000(2)

loop_
_atom_type_symbol
_atom_type_description
_atom_type_scat_dispersion_real
_atom_type_scat_dispersion_imag
_atom_type_scat_source
C C 0.0181 0.0091 'International Tables Vol C Tables 4.2.6.8 and 6.1.1.4'
H H 0.0000 0.0000 'International Tables Vol C Tables 4.2.6.8 and 6.1.1.4'
Br Br -0.6763 1.2805 'International Tables Vol C Tables 4.2.6.8 and 6.1.1.4'
N N 0.0311 0.0180 'International Tables Vol C Tables 4.2.6.8 and 6.1.1.4'
O O 0.0492 0.0322 'International Tables Vol C Tables 4.2.6.8 and 6.1.1.4'

loop_
_geom_angle_atom_site_label_1
_geom_angle_atom_site_label_2
_geom_angle_atom_site_label_3
_geom_angle
C2' C1' H1' 120.0
C2' C1' C6' 120.0(5)
C6' C1' H1' 120.0
C1' C2' H2' 120.2
C3' C2' C1' 119.5(5)
C3' C2' H2' 120.2
C2' C3' Br 133.4(10)
C2' C3' Br1' 119.3(4)
C2' C3' C4' 120.9(5)
C4' C3' Br 105.1(11)
C4' C3' Br1' 119.8(4)
C3' C4' H4' 120.1
C5' C4' C3' 119.7(5)
C5' C4' H4' 120.1
C4' C5' H5' 119.8
C4' C5' C6' 120.4(4)
C6' C5' H5' 119.8
C1' C6' N1' 121.6(5)
C5' C6' C1' 119.4(5)
C5' C6' N1' 118.9(4)
N2' C7' N1' 105.5(5)
O1' C7' N1' 125.9(5)
O1' C7' N2' 128.6(5)
C13' C8' C9' 122.0(6)
C13' C8' N1' 131.0(6)
N1' C8' C9' 107.0(5)
C8' C9' N2' 106.5(5)
C10' C9' C8' 123.1(6)
C10' C9' N2' 130.4(6)
C9' C10' H10' 122.4
C9' C10' C11' 115.1(7)
C11' C10' H10' 122.4
C10' C11' H11' 119.2
C12' C11' C10' 121.6(6)
C12' C11' H11' 119.2
C11' C12' H12' 118.4
C11' C12' C13' 123.3(6)
C13' C12' H12' 118.4
C8' C13' C12' 114.8(6)
C8' C13' H13' 122.6
C12' C13' H13' 122.6
H14A C14' H14B 109.5
H14A C14' H14C 109.5
H14B C14' H14C 109.5
N2' C14' H14A 109.5
N2' C14' H14B 109.5
N2' C14' H14C 109.5
C7' N1' C6' 123.9(5)
C8' N1' C6' 126.3(5)
C8' N1' C7' 109.7(5)
C7' N2' C9' 111.3(5)
C7' N2' C14' 124.2(6)
C9' N2' C14' 124.4(6)
C2 C1 H1 120.0
C2 C1 C6 119.9(5)
C6 C1 H1 120.0
C1 C2 H2 120.1
C1 C2 C3 119.8(5)
C3 C2 H2 120.1
C2 C3 Br1 121.0(4)
C2 C3 Br1A 100.2(5)
C4 C3 Br1 117.9(4)
C4 C3 Br1A 137.1(5)
C4 C3 C2 121.2(5)
C3 C4 H4 120.4
C3 C4 C5 119.2(5)
C5 C4 H4 120.4
C4 C5 H5 119.9
C4 C5 C6 120.2(5)
C6 C5 H5 119.9
C1 C6 N1 119.4(4)
C5 C6 C1 119.7(5)
C5 C6 N1 120.8(4)
N2 C7 N1 105.9(5)
O1 C7 N1 126.4(6)
O1 C7 N2 127.7(6)
C13 C8 C9 122.6(6)
C13 C8 N1 131.1(6)
N1 C8 C9 106.3(5)
C10 C9 C8 122.1(6)
C10 C9 N2 130.3(6)
N2 C9 C8 107.5(5)
C9 C10 H10 122.4
C9 C10 C11 115.3(7)
C11 C10 H10 122.4
C10 C11 H11 119.0
C12 C11 C10 122.0(6)
C12 C11 H11 119.0
C11 C12 H12 118.6
C11 C12 C13 122.8(6)
C13 C12 H12 118.6
C8 C13 C12 115.1(6)
C8 C13 H13 122.4
C12 C13 H13 122.4
H14D C14 H14E 109.5
H14D C14 H14F 109.5
H14E C14 H14F 109.5
N2 C14 H14D 109.5
N2 C14 H14E 109.5
N2 C14 H14F 109.5
C6 N1 C7 122.4(5)
C8 N1 C6 127.6(4)
C8 N1 C7 110.0(5)
C7 N2 C9 110.2(5)
C7 N2 C14 124.7(6)
C9 N2 C14 125.0(6)

loop_
_geom_bond_atom_site_label_1
_geom_bond_atom_site_label_2
_geom_bond_distance
Br C3' 1.941(17)
Br1' C3' 1.898(6)
C1' H1' 0.9300
C1' C2' 1.374(7)
C1' C6' 1.399(6)
C2' H2' 0.9300
C2' C3' 1.368(7)
C3' C4' 1.389(7)
C4' H4' 0.9300
C4' C5' 1.359(7)
C5' H5' 0.9300
C5' C6' 1.383(7)
C6' N1' 1.429(7)
C7' N1' 1.423(7)
C7' N2' 1.347(8)
C7' O1' 1.212(7)
C8' C9' 1.401(8)
C8' C13' 1.374(8)
C8' N1' 1.384(7)
C9' C10' 1.357(10)
C9' N2' 1.407(7)
C10' H10' 0.9300
C10' C11' 1.451(11)
C11' H11' 0.9300
C11' C12' 1.320(11)
C12' H12' 0.9300
C12' C13' 1.439(9)
C13' H13' 0.9300
C14' H14A 0.9600
C14' H14B 0.9600
C14' H14C 0.9600
C14' N2' 1.434(7)
Br1 C3 1.906(6)
Br1A C3 1.976(9)
C1 H1 0.9300
C1 C2 1.358(8)
C1 C6 1.393(7)
C2 H2 0.9300
C2 C3 1.389(8)
C3 C4 1.372(7)
C4 H4 0.9300
C4 C5 1.375(7)
C5 H5 0.9300
C5 C6 1.391(6)
C6 N1 1.425(7)
C7 N1 1.428(7)
C7 N2 1.349(8)
C7 O1 1.221(7)
C8 C9 1.408(8)
C8 C13 1.356(8)
C8 N1 1.377(7)
C9 C10 1.359(10)
C9 N2 1.405(7)
C10 H10 0.9300
C10 C11 1.442(11)
C11 H11 0.9300
C11 C12 1.321(10)
C12 H12 0.9300
C12 C13 1.433(8)
C13 H13 0.9300
C14 H14D 0.9600
C14 H14E 0.9600
C14 H14F 0.9600
C14 N2 1.447(7)
